data_1502468
loop_
_publ_author_name
'Biswas, Kallolmay'
'Greaney, Michael F.'

_publ_section_title
;
 Insertion of arynes into thioureas: a new amidine synthesis.
;
_journal_issue 18
_journal_name_full 'Organic letters'
_journal_page_first 4946
_journal_page_last 4949
_journal_paper_doi 10.1021/ol202049v
_journal_volume 13
_journal_year 2011
_chemical_formula_moiety 'C17 H18 N2 O2 S1'
_chemical_formula_sum 'C17 H18 N2 O2 S'
_chemical_formula_weight 314.41
_space_group_IT_number 2
_symmetry_cell_setting triclinic
_symmetry_space_group_name_Hall '-P 1'
_symmetry_space_group_name_H-M 'P -1'
_atom_sites_solution_hydrogens difmap
_atom_sites_solution_primary direct
_audit_creation_date 11-06-17
_audit_creation_method CRYSTALS_ver_14.23
_cell_angle_alpha 88.167(5)
_cell_angle_beta 78.383(6)
_cell_angle_gamma 70.917(7)
_cell_formula_units_Z 2
_cell_length_a 7.6533(7)
_cell_length_b 9.2536(7)
_cell_length_c 12.3889(6)
_cell_measurement_reflns_used 5135
_cell_measurement_temperature 293
_cell_measurement_theta_max 25
_cell_measurement_theta_min 2
_cell_volume 811.64(11)
_computing_cell_refinement 'CrysAlis, (Oxford Diffraction, 2002)'
_computing_data_collection 'SuperNova, (Oxford Diffraction, 2010)'
_computing_data_reduction 'CrysAlis, (Oxford Diffraction, 2002)'
_computing_molecular_graphics 'CAMERON (Watkin et al., 1996)'
_computing_publication_material 'CRYSTALS (Betteridge et al., 2003)'
_computing_structure_refinement 'CRYSTALS (Betteridge et al., 2003)'
_computing_structure_solution 'SIR92 (Altomare et al., 1994)'
_diffrn_ambient_temperature 293
_diffrn_measured_fraction_theta_full 0.995
_diffrn_measured_fraction_theta_max 0.995
_diffrn_measurement_device Area
_diffrn_measurement_device_type 'Oxford Diffraction SuperNova'
_diffrn_measurement_method \w
_diffrn_radiation_monochromator graphite
_diffrn_radiation_type 'Mo K\a'
_diffrn_radiation_wavelength 0.71073
_diffrn_reflns_av_R_equivalents 0.044
_diffrn_reflns_limit_h_max 9
_diffrn_reflns_limit_h_min -9
_diffrn_reflns_limit_k_max 11
_diffrn_reflns_limit_k_min -11
_diffrn_reflns_limit_l_max 14
_diffrn_reflns_limit_l_min -14
_diffrn_reflns_number 14450
_diffrn_reflns_theta_full 25.104
_diffrn_reflns_theta_max 25.104
_diffrn_reflns_theta_min 2.330
_diffrn_standards_number 0
_exptl_absorpt_coefficient_mu 0.208
_exptl_absorpt_correction_T_max 0.99
_exptl_absorpt_correction_T_min 0.97
_exptl_absorpt_correction_type analytical
_exptl_absorpt_process_details
; 
 Analytical Absorption (De Meulenaer & Tompa, 1965) 
;
_exptl_crystal_colour yellow
_exptl_crystal_density_diffrn 1.286
_exptl_crystal_density_method 'not measured'
_exptl_crystal_description block
_exptl_crystal_F_000 332
_exptl_crystal_size_max 0.203
_exptl_crystal_size_mid 0.139
_exptl_crystal_size_min 0.067
_refine_diff_density_max 0.35
_refine_diff_density_min -0.31
_refine_ls_extinction_method None
_refine_ls_goodness_of_fit_ref 0.9508
_refine_ls_hydrogen_treatment constr
_refine_ls_matrix_type full
_refine_ls_number_parameters 199
_refine_ls_number_reflns 2867
_refine_ls_number_restraints 0
_refine_ls_R_factor_all 0.0506
_refine_ls_R_factor_gt 0.0384
_refine_ls_shift/su_max 0.0013972
_refine_ls_shift/su_mean 0.0000410
_refine_ls_structure_factor_coef Fsqd
_refine_ls_weighting_details
;
 Method, part 1, Chebychev polynomial, (Watkin, 1994, Prince, 1982) 
 [weight] = 1.0/[A~0~*T~0~(x)+A~1~*T~1~(x) ... +A~n-1~]*T~n-1~(x)] 
 where A~i~ are the Chebychev coefficients listed below and x= Fcalc/Fmax 
 Method = Robust Weighting (Prince, 1982) 
 W = [weight] * [1-(deltaF/6*sigmaF)^2^]^2^ 
 A~i~ are: 
 3.36 4.04 1.01 
;
_refine_ls_weighting_scheme calc
_refine_ls_wR_factor_all 0.0804
_refine_ls_wR_factor_gt 0.0729
_refine_ls_wR_factor_ref 0.0804
_reflns_limit_h_max 9
_reflns_limit_h_min -8
_reflns_limit_k_max 11
_reflns_limit_k_min -10
_reflns_limit_l_max 14
_reflns_limit_l_min 0
_reflns_number_gt 2335
_reflns_number_total 2867
_reflns_threshold_expression I>2.0\s(I)
_oxford_diffrn_Wilson_B_factor 0.00
_oxford_diffrn_Wilson_scale 0.00
_oxford_refine_ls_r_factor_ref 0.0506
_oxford_refine_ls_scale 0.3822(4)
_oxford_reflns_number_all 2867
_oxford_reflns_threshold_expression_ref I>-10.0\s(I)
_oxford_structure_analysis_title 'face_index in P-1'
_cod_data_source_file ol202049v_si_002.cif
_cod_data_source_block MG1005
_cod_depositor_comments
;
The following automatic conversions were performed:

'_symmetry_cell_setting' value 'Triclinic' changed to 'triclinic'
according to /home/saulius/struct/CIF-dictionaries/cif_core.dic
dictionary named 'cif_core.dic' version 2.4.1 from
2010-06-29.

'_atom_sites_solution_primary' value 'Direct' changed to
'direct' according to
/home/saulius/struct/CIF-dictionaries/cif_core.dic dictionary named
'cif_core.dic' version 2.4.1 from 2010-06-29.

Automatic conversion script
Id: cif_fix_values 1715 2011-07-08 13:25:40Z adriana 
;
_cod_original_sg_symbol_Hall '-P 1 '
_cod_original_sg_symbol_H-M 'P -1 '
_cod_original_formula_sum 'C17 H18 N2 O2 S1'
_cod_database_code 1502468

loop_
_symmetry_equiv_pos_as_xyz
x,y,z
-x,-y,-z

loop_
_atom_site_label
_atom_site_type_symbol
_atom_site_fract_x
_atom_site_fract_y
_atom_site_fract_z
_atom_site_U_iso_or_equiv
_atom_site_occupancy
_atom_site_adp_type
_atom_site_refinement_flags_posn
S1 S 0.74121(7) 0.09887(6) 1.01958(4) 0.0249 1.0000 Uani .
C2 C 0.7522(3) 0.1969(2) 1.13760(16) 0.0210 1.0000 Uani .
C3 C 0.6773(3) 0.3551(2) 1.15307(17) 0.0229 1.0000 Uani .
C4 C 0.7055(3) 0.4255(2) 1.24275(18) 0.0258 1.0000 Uani .
C5 C 0.8091(3) 0.3389(3) 1.31591(17) 0.0272 1.0000 Uani .
C6 C 0.8818(3) 0.1807(3) 1.30051(17) 0.0276 1.0000 Uani .
C7 C 0.8529(3) 0.1092(2) 1.21233(17) 0.0247 1.0000 Uani .
C8 C 0.5213(3) 0.2121(2) 0.98405(17) 0.0216 1.0000 Uani .
N9 N 0.3619(2) 0.2394(2) 1.06216(14) 0.0247 1.0000 Uani .
C10 C 0.3465(3) 0.1641(3) 1.16709(18) 0.0323 1.0000 Uani .
C11 C 0.1835(3) 0.3269(3) 1.03120(19) 0.0296 1.0000 Uani .
N12 N 0.5133(2) 0.2564(2) 0.88503(14) 0.0234 1.0000 Uani .
C13 C 0.6723(3) 0.2533(2) 0.80508(17) 0.0224 1.0000 Uani .
C14 C 0.6983(3) 0.1823(2) 0.70268(17) 0.0244 1.0000 Uani .
C15 C 0.8500(3) 0.1799(2) 0.61973(17) 0.0243 1.0000 Uani .
C16 C 0.9780(3) 0.2509(2) 0.63547(17) 0.0243 1.0000 Uani .
C17 C 1.1428(3) 0.2370(3) 0.54563(18) 0.0295 1.0000 Uani .
O18 O 1.1812(3) 0.1607(2) 0.46177(14) 0.0471 1.0000 Uani .
O19 O 1.2509(2) 0.3167(2) 0.56811(14) 0.0423 1.0000 Uani .
C20 C 1.4149(4) 0.3076(4) 0.4829(2) 0.0547 1.0000 Uani .
C21 C 0.9486(3) 0.3274(3) 0.73636(18) 0.0291 1.0000 Uani .
C22 C 0.7980(3) 0.3286(2) 0.81993(18) 0.0286 1.0000 Uani .
H31 H 0.6078 0.4154 1.1048 0.0277 1.0000 Uiso R
H41 H 0.6537 0.5314 1.2543 0.0323 1.0000 Uiso R
H51 H 0.8294 0.3850 1.3766 0.0320 1.0000 Uiso R
H61 H 0.9510 0.1210 1.3525 0.0314 1.0000 Uiso R
H71 H 0.8968 0.0030 1.2008 0.0295 1.0000 Uiso R
H103 H 0.2334 0.1345 1.1787 0.0497 1.0000 Uiso R
H102 H 0.3412 0.2333 1.2249 0.0489 1.0000 Uiso R
H101 H 0.4562 0.0769 1.1598 0.0489 1.0000 Uiso R
H111 H 0.0874 0.3581 1.0971 0.0445 1.0000 Uiso R
H112 H 0.1968 0.4150 0.9912 0.0435 1.0000 Uiso R
H113 H 0.1497 0.2647 0.9847 0.0438 1.0000 Uiso R
H141 H 0.6115 0.1363 0.6901 0.0282 1.0000 Uiso R
H151 H 0.8692 0.1312 0.5523 0.0286 1.0000 Uiso R
H201 H 1.4918 0.3543 0.5122 0.0779 1.0000 Uiso R
H202 H 1.4848 0.2007 0.4659 0.0777 1.0000 Uiso R
H203 H 1.3724 0.3577 0.4216 0.0773 1.0000 Uiso R
H211 H 1.0314 0.3784 0.7471 0.0351 1.0000 Uiso R
H221 H 0.7795 0.3793 0.8890 0.0333 1.0000 Uiso R

loop_
_atom_site_aniso_label
_atom_site_aniso_U_11
_atom_site_aniso_U_22
_atom_site_aniso_U_33
_atom_site_aniso_U_23
_atom_site_aniso_U_13
_atom_site_aniso_U_12
S1 0.0225(3) 0.0253(3) 0.0237(3) -0.0035(2) -0.0053(2) -0.0028(2)
C2 0.0176(10) 0.0254(10) 0.0201(10) -0.0003(8) -0.0018(8) -0.0084(8)
C3 0.0203(10) 0.0250(11) 0.0238(10) 0.0039(8) -0.0059(8) -0.0071(8)
C4 0.0216(11) 0.0228(11) 0.0309(12) -0.0009(9) -0.0027(9) -0.0060(9)
C5 0.0248(11) 0.0348(12) 0.0218(11) -0.0031(9) -0.0034(9) -0.0097(9)
C6 0.0221(11) 0.0350(12) 0.0221(11) 0.0046(9) -0.0047(9) -0.0046(9)
C7 0.0222(10) 0.0228(11) 0.0244(11) 0.0025(8) -0.0025(8) -0.0027(8)
C8 0.0216(10) 0.0193(10) 0.0255(11) -0.0010(8) -0.0057(8) -0.0081(8)
N9 0.0195(9) 0.0317(10) 0.0226(9) 0.0015(7) -0.0023(7) -0.0094(7)
C10 0.0320(12) 0.0421(14) 0.0253(11) 0.0057(10) -0.0013(9) -0.0188(11)
C11 0.0209(11) 0.0325(12) 0.0349(12) -0.0003(10) -0.0025(9) -0.0097(9)
N12 0.0205(9) 0.0257(9) 0.0232(9) 0.0019(7) -0.0032(7) -0.0072(7)
C13 0.0211(10) 0.0216(10) 0.0219(10) 0.0046(8) -0.0029(8) -0.0045(8)
C14 0.0242(11) 0.0259(11) 0.0259(11) 0.0045(9) -0.0093(9) -0.0099(9)
C15 0.0272(11) 0.0269(11) 0.0187(10) 0.0001(8) -0.0050(8) -0.0084(9)
C16 0.0241(11) 0.0257(11) 0.0225(10) 0.0013(8) -0.0030(8) -0.0080(9)
C17 0.0276(12) 0.0386(13) 0.0249(11) -0.0026(10) -0.0035(9) -0.0149(10)
O18 0.0420(10) 0.0766(14) 0.0288(9) -0.0201(9) 0.0067(8) -0.0337(10)
O19 0.0406(10) 0.0587(12) 0.0329(9) -0.0147(8) 0.0117(8) -0.0333(9)
C20 0.0454(16) 0.089(2) 0.0383(15) -0.0150(15) 0.0131(12) -0.0454(16)
C21 0.0321(12) 0.0300(12) 0.0282(11) -0.0050(9) 0.0002(9) -0.0174(10)
C22 0.0334(12) 0.0283(11) 0.0241(11) -0.0056(9) 0.0003(9) -0.0130(10)

loop_
_atom_type_symbol
_atom_type_scat_dispersion_real
_atom_type_scat_dispersion_imag
_atom_type_scat_Cromer_Mann_a1
_atom_type_scat_Cromer_Mann_b1
_atom_type_scat_Cromer_Mann_a2
_atom_type_scat_Cromer_Mann_b2
_atom_type_scat_Cromer_Mann_a3
_atom_type_scat_Cromer_Mann_b3
_atom_type_scat_Cromer_Mann_a4
_atom_type_scat_Cromer_Mann_b4
_atom_type_scat_Cromer_Mann_c
_atom_type_scat_source
C 0.0033 0.0016 2.3100 20.8439 1.0200 10.2075 1.5886 0.5687 0.8650 51.6512 0.2156 'International Tables Vol C 4.2.6.8 and 6.1.1.4'
H 0.0000 0.0000 0.4930 10.5109 0.3229 26.1257 0.1402 3.1424 0.0408 57.7998 0.0030 'International Tables Vol C 4.2.6.8 and 6.1.1.4'
N 0.0061 0.0033 12.2126 0.0057 3.1322 9.8933 2.0125 28.9975 1.1663 0.5826 -11.5290 'International Tables Vol C 4.2.6.8 and 6.1.1.4'
O 0.0106 0.0060 3.0485 13.2771 2.2868 5.7011 1.5463 0.3239 0.8670 32.9089 0.2508 'International Tables Vol C 4.2.6.8 and 6.1.1.4'
S 0.1246 0.1234 6.9053 1.4679 5.2034 22.2151 1.4379 0.2536 1.5863 56.1720 0.8669 'International Tables Vol C 4.2.6.8 and 6.1.1.4'

loop_
_geom_angle_atom_site_label_1
_geom_angle_atom_site_label_2
_geom_angle_atom_site_label_3
_geom_angle
_geom_angle_publ_flag
C2 S1 C8 103.97(9) yes
S1 C2 C3 122.84(16) yes
S1 C2 C7 116.93(16) yes
C3 C2 C7 120.07(19) yes
C2 C3 C4 119.72(19) yes
C2 C3 H31 121.3 no
C4 C3 H31 119.0 no
C3 C4 C5 120.3(2) yes
C3 C4 H41 120.1 no
C5 C4 H41 119.5 no
C4 C5 C6 119.6(2) yes
C4 C5 H51 121.2 no
C6 C5 H51 119.2 no
C5 C6 C7 120.6(2) yes
C5 C6 H61 119.2 no
C7 C6 H61 120.2 no
C2 C7 C6 119.7(2) yes
C2 C7 H71 117.6 no
C6 C7 H71 122.7 no
S1 C8 N9 118.04(15) yes
S1 C8 N12 121.19(16) yes
N9 C8 N12 120.57(19) yes
C8 N9 C10 125.39(18) yes
C8 N9 C11 117.54(17) yes
C10 N9 C11 115.86(17) yes
N9 C10 H103 108.2 no
N9 C10 H102 109.1 no
H103 C10 H102 111.6 no
N9 C10 H101 105.9 no
H103 C10 H101 110.8 no
H102 C10 H101 111.1 no
N9 C11 H111 108.7 no
N9 C11 H112 109.9 no
H111 C11 H112 110.4 no
N9 C11 H113 109.6 no
H111 C11 H113 109.8 no
H112 C11 H113 108.4 no
C8 N12 C13 123.42(18) yes
N12 C13 C14 118.33(19) yes
N12 C13 C22 123.00(19) yes
C14 C13 C22 118.46(19) yes
C13 C14 C15 120.68(19) yes
C13 C14 H141 119.5 no
C15 C14 H141 119.8 no
C14 C15 C16 120.85(19) yes
C14 C15 H151 121.0 no
C16 C15 H151 118.2 no
C15 C16 C17 118.11(19) yes
C15 C16 C21 118.77(19) yes
C17 C16 C21 123.08(19) yes
C16 C17 O18 124.7(2) yes
C16 C17 O19 112.63(18) yes
O18 C17 O19 122.6(2) yes
C17 O19 C20 115.23(18) yes
O19 C20 H201 108.0 no
O19 C20 H202 107.7 no
H201 C20 H202 109.1 no
O19 C20 H203 107.9 no
H201 C20 H203 112.3 no
H202 C20 H203 111.7 no
C16 C21 C22 120.5(2) yes
C16 C21 H211 119.6 no
C22 C21 H211 120.0 no
C13 C22 C21 120.7(2) yes
C13 C22 H221 118.9 no
C21 C22 H221 120.4 no

loop_
_geom_bond_atom_site_label_1
_geom_bond_atom_site_label_2
_geom_bond_distance
_geom_bond_publ_flag
S1 C2 1.776(2) yes
S1 C8 1.800(2) yes
C2 C3 1.390(3) yes
C2 C7 1.393(3) yes
C3 C4 1.393(3) yes
C3 H31 0.930 no
C4 C5 1.386(3) yes
C4 H41 0.933 no
C5 C6 1.390(3) yes
C5 H51 0.939 no
C6 C7 1.385(3) yes
C6 H61 0.961 no
C7 H71 0.934 no
C8 N9 1.352(3) yes
C8 N12 1.288(3) yes
N9 C10 1.457(3) yes
N9 C11 1.461(3) yes
C10 H103 0.974 no
C10 H102 0.962 no
C10 H101 0.946 no
C11 H111 0.962 no
C11 H112 0.964 no
C11 H113 0.954 no
N12 C13 1.399(3) yes
C13 C14 1.395(3) yes
C13 C22 1.401(3) yes
C14 C15 1.381(3) yes
C14 H141 0.937 no
C15 C16 1.391(3) yes
C15 H151 0.924 no
C16 C17 1.478(3) yes
C16 C21 1.398(3) yes
C17 O18 1.205(3) yes
C17 O19 1.346(3) yes
O19 C20 1.449(3) yes
C20 H201 0.964 no
C20 H202 0.965 no
C20 H203 0.936 no
C21 C22 1.383(3) yes
C21 H211 0.935 no
C22 H221 0.952 no
